data_7023049
loop_
_publ_author_name
'Amo-Ochoa, Pilar'
'Castillo, Oscar'
'Zamora, F\'elix'

_publ_section_title
;
 Cu(I), Co(II) and Fe(II) coordination polymers with pyrazine and benzoate
 as ligands. Spin crossover, spin canting and metamagnetism phenomena.
;
_journal_issue 37
_journal_name_full 'Dalton transactions (Cambridge, England : 2003)'
_journal_page_first 13453
_journal_page_last 13460
_journal_paper_doi 10.1039/c3dt50596k
_journal_volume 42
_journal_year 2013
_chemical_compound_source 'synthesis as described'
_chemical_formula_moiety 'C18 H14 Co N2 O4, 1/2(C7 H6 O2)'
_chemical_formula_structural 'C18 H14 Co N2 O4, 1/2(C7 H6 O2)'
_chemical_formula_sum 'C21.5 H17 Co N2 O5'
_chemical_formula_weight 442.30
_chemical_name_systematic
;
catena-Poly[[bis(benzoato-K2O,O')bis(mu-benzoato-KO:KO')bis(mu-pyrazine-KN,KN')
dicobalt(II)]-benzoic acid (1/1)]
;
_space_group_IT_number 2
_symmetry_cell_setting triclinic
_symmetry_Int_Tables_number 2
_symmetry_space_group_name_Hall '-P 1'
_symmetry_space_group_name_H-M 'P -1'
_atom_sites_solution_hydrogens geom
_atom_sites_solution_primary direct
_atom_sites_solution_secondary difmap
_audit_creation_method SHELXL-97
_cell_angle_alpha 95.278(3)
_cell_angle_beta 94.010(3)
_cell_angle_gamma 106.181(2)
_cell_formula_units_Z 2
_cell_length_a 7.1207(3)
_cell_length_b 8.9131(4)
_cell_length_c 15.6874(7)
_cell_measurement_reflns_used 8291
_cell_measurement_temperature 100(2)
_cell_measurement_theta_max 67.54
_cell_measurement_theta_min 2.84
_cell_volume 947.38(7)
_computing_cell_refinement 'CrysAlis CCD (Oxford Diffraction, 2003)'
_computing_data_collection 'CrysAlis CCD (Oxford Diffraction, 2003)'
_computing_data_reduction 'CrysAlis RED (Oxford Diffraction, 2003)'
_computing_molecular_graphics 'Ortep-3 (Farrugia, 1997)'
_computing_publication_material 'WinGX (Farrugia, 1999)'
_computing_structure_refinement 'SHELXL-97 (Sheldrick, 1997)'
_computing_structure_solution 'Sir92 (Altamore et al., 1993)'
_diffrn_ambient_temperature 100(2)
_diffrn_measured_fraction_theta_full 0.951
_diffrn_measured_fraction_theta_max 0.951
_diffrn_measurement_device_type Xcalibur
_diffrn_measurement_method \w
_diffrn_radiation_monochromator graphite
_diffrn_radiation_source 'fine-focus sealed tube'
_diffrn_radiation_type CuK\a
_diffrn_radiation_wavelength 1.54178
_diffrn_reflns_av_R_equivalents 0.0435
_diffrn_reflns_av_sigmaI/netI 0.0495
_diffrn_reflns_limit_h_max 8
_diffrn_reflns_limit_h_min -7
_diffrn_reflns_limit_k_max 10
_diffrn_reflns_limit_k_min -10
_diffrn_reflns_limit_l_max 17
_diffrn_reflns_limit_l_min -18
_diffrn_reflns_number 8291
_diffrn_reflns_theta_full 67.54
_diffrn_reflns_theta_max 67.54
_diffrn_reflns_theta_min 2.84
_diffrn_standards_decay_% 0
_diffrn_standards_interval_count 0
_diffrn_standards_interval_time 0
_diffrn_standards_number 0
_exptl_absorpt_coefficient_mu 7.433
_exptl_absorpt_correction_type none
_exptl_crystal_colour red
_exptl_crystal_density_diffrn 1.551
_exptl_crystal_description prismatic
_exptl_crystal_F_000 454
_exptl_crystal_size_max 0.24
_exptl_crystal_size_mid 0.04
_exptl_crystal_size_min 0.04
_refine_diff_density_max 1.281
_refine_diff_density_min -0.475
_refine_diff_density_rms 0.092
_refine_ls_extinction_method none
_refine_ls_goodness_of_fit_ref 1.040
_refine_ls_hydrogen_treatment constr
_refine_ls_matrix_type full
_refine_ls_number_parameters 262
_refine_ls_number_reflns 3259
_refine_ls_number_restraints 0
_refine_ls_restrained_S_all 1.040
_refine_ls_R_factor_all 0.0732
_refine_ls_R_factor_gt 0.0588
_refine_ls_shift/su_max 0.000
_refine_ls_shift/su_mean 0.000
_refine_ls_structure_factor_coef Fsqd
_refine_ls_weighting_details 'calc w=1/[\s^2^(Fo^2^)+(0.0908P)^2^+1.4557P] where P=(Fo^2^+2Fc^2^)/3'
_refine_ls_weighting_scheme calc
_refine_ls_wR_factor_gt 0.1476
_refine_ls_wR_factor_ref 0.1580
_reflns_number_gt 2713
_reflns_number_total 3259
_reflns_threshold_expression >2sigma(I)
_cod_data_source_file c3dt50596k.txt
_cod_data_source_block compound-3_100K
_cod_original_formula_sum 'C21.50 H17 Co N2 O5'
_cod_database_code 7023049

loop_
_symmetry_equiv_pos_as_xyz
'x, y, z'
'-x, -y, -z'

loop_
_atom_site_label
_atom_site_type_symbol
_atom_site_fract_x
_atom_site_fract_y
_atom_site_fract_z
_atom_site_U_iso_or_equiv
_atom_site_adp_type
_atom_site_occupancy
_atom_site_symmetry_multiplicity
_atom_site_calc_flag
_atom_site_refinement_flags
_atom_site_disorder_assembly
_atom_site_disorder_group
Co1 Co 0.61638(9) 0.67740(7) 0.92467(4) 0.0176(2) Uani 1 1 d . . .
C1 C 0.6885(6) 0.8509(5) 0.8075(3) 0.0210(9) Uani 1 1 d . . .
C2 C 0.7577(6) 0.9491(5) 0.7379(3) 0.0214(9) Uani 1 1 d . . .
C3 C 0.8463(7) 1.1100(5) 0.7563(3) 0.0254(10) Uani 1 1 d . . .
H3 H 0.8600 1.1589 0.8137 0.031 Uiso 1 1 calc R . .
C4 C 0.9145(7) 1.1994(6) 0.6912(3) 0.0305(11) Uani 1 1 d . . .
H4 H 0.9718 1.3097 0.7039 0.037 Uiso 1 1 calc R . .
C5 C 0.8996(7) 1.1289(6) 0.6082(3) 0.0331(11) Uani 1 1 d . . .
H5 H 0.9485 1.1906 0.5640 0.040 Uiso 1 1 calc R . .
C6 C 0.8132(8) 0.9681(7) 0.5890(3) 0.0364(12) Uani 1 1 d . . .
H6 H 0.8025 0.9192 0.5317 0.044 Uiso 1 1 calc R . .
C7 C 0.7429(7) 0.8796(6) 0.6542(3) 0.0303(10) Uani 1 1 d . . .
H7 H 0.6835 0.7696 0.6413 0.036 Uiso 1 1 calc R . .
C8 C 0.4239(6) 0.3093(5) 0.8900(3) 0.0186(9) Uani 1 1 d . . .
C9 C 0.3916(6) 0.2139(5) 0.8039(3) 0.0211(9) Uani 1 1 d . . .
C10 C 0.2939(7) 0.0543(5) 0.7955(3) 0.0270(10) Uani 1 1 d . . .
H10 H 0.2438 0.0065 0.8440 0.032 Uiso 1 1 calc R . .
C11 C 0.2694(8) -0.0353(6) 0.7164(3) 0.0357(12) Uani 1 1 d . . .
H11 H 0.2040 -0.1448 0.7109 0.043 Uiso 1 1 calc R . .
C12 C 0.3403(8) 0.0346(7) 0.6456(3) 0.0381(13) Uani 1 1 d . . .
H12 H 0.3245 -0.0274 0.5915 0.046 Uiso 1 1 calc R . .
C13 C 0.4340(8) 0.1943(7) 0.6528(3) 0.0362(12) Uani 1 1 d . . .
H13 H 0.4795 0.2419 0.6035 0.043 Uiso 1 1 calc R . .
C14 C 0.4617(7) 0.2851(6) 0.7321(3) 0.0282(10) Uani 1 1 d . . .
H14 H 0.5277 0.3945 0.7375 0.034 Uiso 1 1 calc R . .
C15 C 0.9768(7) 0.5722(5) 0.8738(3) 0.0237(9) Uani 1 1 d . . .
H15 H 0.8798 0.4947 0.8364 0.028 Uiso 1 1 calc R . .
C16 C 1.0642(6) 0.7827(5) 0.9777(3) 0.0210(9) Uani 1 1 d . . .
H16 H 1.0310 0.8586 1.0157 0.025 Uiso 1 1 calc R . .
C17 C 0.2580(6) 0.7846(5) 0.9768(3) 0.0214(9) Uani 1 1 d . . .
H17 H 0.3551 0.8622 1.0142 0.026 Uiso 1 1 calc R . .
C18 C 0.1715(6) 0.5751(5) 0.8729(3) 0.0239(9) Uani 1 1 d . . .
H18 H 0.2050 0.5002 0.8344 0.029 Uiso 1 1 calc R . .
N1 N 0.9211(5) 0.6759(4) 0.9261(2) 0.0183(7) Uani 1 1 d . . .
N2 N 0.3142(5) 0.6806(4) 0.9249(2) 0.0186(7) Uani 1 1 d . . .
O1 O 0.6046(5) 0.7050(3) 0.78922(19) 0.0248(7) Uani 1 1 d . . .
O2 O 0.7175(4) 0.9112(3) 0.88542(18) 0.0226(7) Uani 1 1 d . . .
O3 O 0.5450(4) 0.4432(3) 0.89982(19) 0.0230(7) Uani 1 1 d . . .
O4 O 0.3300(4) 0.2457(4) 0.94916(19) 0.0231(7) Uani 1 1 d . . .
O91 O 0.2747(13) 0.5985(9) 0.6799(5) 0.061(2) Uiso 0.50 1 d PD A -1
H91 H 0.3886 0.6245 0.7129 0.091 Uiso 0.50 1 d P B -1
C91 C 0.3061(15) 0.5520(7) 0.6051(6) 0.047(3) Uiso 0.50 1 d PD A -1
O92 O 0.4612(14) 0.5340(10) 0.5828(6) 0.072(3) Uiso 0.50 1 d PD A -1
C92 C 0.1337(13) 0.5160(9) 0.5375(5) 0.043(3) Uiso 0.50 1 d PD A -1
C93 C 0.1659(14) 0.4661(10) 0.4541(5) 0.045(3) Uiso 0.50 1 d PD A -1
H93 H 0.2935 0.4593 0.4442 0.054 Uiso 0.50 1 calc PR A -1
C94 C 0.0244(14) 0.4266(11) 0.3862(6) 0.056(3) Uiso 0.50 1 d PD A -1
H94 H 0.0527 0.3910 0.3310 0.067 Uiso 0.50 1 calc PR A -1
C95 C -0.1581(14) 0.4391(12) 0.3989(6) 0.057(3) Uiso 0.50 1 d PD A -1
H95 H -0.2570 0.4133 0.3517 0.068 Uiso 0.50 1 calc PR A -1
C96 C -0.2036(15) 0.4905(13) 0.4821(7) 0.074(5) Uiso 0.50 1 d PD A -1
H96 H -0.3307 0.4994 0.4913 0.089 Uiso 0.50 1 calc PR A -1
C97 C -0.0500(12) 0.5275(11) 0.5503(6) 0.056(3) Uiso 0.50 1 d PD A -1
H97 H -0.0756 0.5613 0.6064 0.067 Uiso 0.50 1 calc PR A -1

loop_
_atom_site_aniso_label
_atom_site_aniso_U_11
_atom_site_aniso_U_22
_atom_site_aniso_U_33
_atom_site_aniso_U_23
_atom_site_aniso_U_13
_atom_site_aniso_U_12
Co1 0.0129(4) 0.0198(4) 0.0190(4) 0.0016(3) 0.0013(2) 0.0035(2)
C1 0.015(2) 0.023(2) 0.026(2) 0.0054(18) 0.0025(17) 0.0060(17)
C2 0.015(2) 0.027(2) 0.023(2) 0.0061(18) 0.0020(17) 0.0047(17)
C3 0.021(2) 0.027(2) 0.027(2) 0.0015(19) -0.0023(18) 0.0072(18)
C4 0.028(3) 0.028(2) 0.038(3) 0.015(2) 0.008(2) 0.008(2)
C5 0.032(3) 0.042(3) 0.032(3) 0.018(2) 0.013(2) 0.014(2)
C6 0.041(3) 0.048(3) 0.024(2) 0.006(2) 0.009(2) 0.015(2)
C7 0.032(3) 0.031(2) 0.027(2) 0.003(2) 0.003(2) 0.008(2)
C8 0.013(2) 0.025(2) 0.019(2) 0.0036(17) 0.0007(16) 0.0069(16)
C9 0.015(2) 0.029(2) 0.021(2) 0.0010(18) 0.0010(16) 0.0086(17)
C10 0.024(2) 0.030(2) 0.028(2) 0.001(2) -0.0007(19) 0.0094(19)
C11 0.032(3) 0.033(3) 0.040(3) -0.010(2) -0.009(2) 0.013(2)
C12 0.031(3) 0.054(3) 0.029(3) -0.015(2) -0.007(2) 0.020(2)
C13 0.031(3) 0.063(4) 0.017(2) 0.002(2) 0.003(2) 0.017(2)
C14 0.018(2) 0.041(3) 0.025(2) 0.003(2) 0.0021(18) 0.009(2)
C15 0.019(2) 0.029(2) 0.022(2) 0.0004(18) 0.0008(17) 0.0070(18)
C16 0.021(2) 0.019(2) 0.022(2) 0.0031(17) 0.0026(17) 0.0026(17)
C17 0.020(2) 0.019(2) 0.024(2) 0.0031(18) -0.0006(18) 0.0059(17)
C18 0.022(2) 0.027(2) 0.024(2) -0.0006(19) 0.0008(18) 0.0105(18)
N1 0.0173(18) 0.0204(17) 0.0167(17) 0.0019(14) 0.0007(14) 0.0051(14)
N2 0.0193(19) 0.0206(17) 0.0157(17) 0.0035(14) 0.0012(14) 0.0048(14)
O1 0.0248(17) 0.0226(15) 0.0250(16) 0.0041(13) 0.0017(13) 0.0030(12)
O2 0.0213(16) 0.0265(16) 0.0200(15) 0.0040(13) 0.0042(12) 0.0059(12)
O3 0.0187(16) 0.0208(15) 0.0278(16) 0.0017(13) 0.0021(12) 0.0032(12)
O4 0.0149(15) 0.0301(16) 0.0221(15) 0.0020(13) 0.0018(12) 0.0034(12)

loop_
_atom_type_symbol
_atom_type_description
_atom_type_scat_dispersion_real
_atom_type_scat_dispersion_imag
_atom_type_scat_source
C C 0.0181 0.0091 'International Tables Vol C Tables 4.2.6.8 and 6.1.1.4'
H H 0.0000 0.0000 'International Tables Vol C Tables 4.2.6.8 and 6.1.1.4'
N N 0.0311 0.0180 'International Tables Vol C Tables 4.2.6.8 and 6.1.1.4'
O O 0.0492 0.0322 'International Tables Vol C Tables 4.2.6.8 and 6.1.1.4'
Co Co -2.3653 3.6143 'International Tables Vol C Tables 4.2.6.8 and 6.1.1.4'

loop_
_geom_angle_atom_site_label_1
_geom_angle_atom_site_label_2
_geom_angle_atom_site_label_3
_geom_angle
_geom_angle_site_symmetry_1
_geom_angle_site_symmetry_3
O3 Co1 O4 113.37(13) . 2_667
O3 Co1 O1 91.78(12) . .
O4 Co1 O1 154.70(13) 2_667 .
O3 Co1 N2 93.60(13) . .
O4 Co1 N2 91.26(12) 2_667 .
O1 Co1 N2 89.80(12) . .
O3 Co1 O2 151.41(12) . .
O4 Co1 O2 93.92(12) 2_667 .
O1 Co1 O2 60.80(11) . .
N2 Co1 O2 94.17(12) . .
O3 Co1 N1 86.83(12) . .
O4 Co1 N1 88.01(12) 2_667 .
O1 Co1 N1 90.79(12) . .
N2 Co1 N1 179.26(13) . .
O2 Co1 N1 85.73(12) . .
O3 Co1 C1 121.40(13) . .
O4 Co1 C1 124.35(14) 2_667 .
O1 Co1 C1 30.45(13) . .
N2 Co1 C1 94.42(13) . .
O2 Co1 C1 30.48(12) . .
N1 Co1 C1 85.87(13) . .
O1 C1 O2 119.6(4) . .
O1 C1 C2 119.9(4) . .
O2 C1 C2 120.5(4) . .
O1 C1 Co1 59.8(2) . .
O2 C1 Co1 60.2(2) . .
C2 C1 Co1 172.1(3) . .
C7 C2 C3 119.0(4) . .
C7 C2 C1 120.0(4) . .
C3 C2 C1 120.8(4) . .
C4 C3 C2 120.2(4) . .
C5 C4 C3 120.3(5) . .
C4 C5 C6 120.2(5) . .
C7 C6 C5 119.2(5) . .
C2 C7 C6 121.0(5) . .
O3 C8 O4 124.4(4) . .
O3 C8 C9 118.6(4) . .
O4 C8 C9 117.0(4) . .
C10 C9 C14 120.0(4) . .
C10 C9 C8 120.0(4) . .
C14 C9 C8 120.0(4) . .
C11 C10 C9 120.1(5) . .
C12 C11 C10 119.9(5) . .
C11 C12 C13 120.4(4) . .
C12 C13 C14 120.1(5) . .
C13 C14 C9 119.3(5) . .
N1 C15 C18 121.8(4) . 1_655
N1 C16 C17 121.4(4) . 1_655
N2 C17 C16 122.2(4) . 1_455
N2 C18 C15 121.7(4) . 1_455
C15 N1 C16 116.6(4) . .
C15 N1 Co1 122.0(3) . .
C16 N1 Co1 121.4(3) . .
C18 N2 C17 116.3(4) . .
C18 N2 Co1 120.8(3) . .
C17 N2 Co1 122.8(3) . .
C1 O1 Co1 89.8(3) . .
C1 O2 Co1 89.3(2) . .
C8 O3 Co1 152.4(3) . .
C8 O4 Co1 126.0(3) . 2_667
O92 C91 O91 126.6(11) . .
O92 C91 C92 117.9(8) . .
O91 C91 C92 115.6(8) . .
C97 C92 C93 117.4(9) . .
C97 C92 C91 126.1(7) . .
C93 C92 C91 116.5(7) . .
C94 C93 C92 123.6(9) . .
C95 C94 C93 119.0(9) . .
C94 C95 C96 121.1(9) . .
C97 C96 C95 117.0(9) . .
C92 C97 C96 121.9(9) . .

loop_
_geom_bond_atom_site_label_1
_geom_bond_atom_site_label_2
_geom_bond_distance
_geom_bond_site_symmetry_2
Co1 O3 2.000(3) .
Co1 O4 2.008(3) 2_667
Co1 O1 2.160(3) .
Co1 N2 2.160(4) .
Co1 O2 2.168(3) .
Co1 N1 2.172(3) .
Co1 C1 2.499(4) .
C1 O1 1.267(5) .
C1 O2 1.268(5) .
C1 C2 1.487(6) .
C2 C7 1.383(6) .
C2 C3 1.390(6) .
C3 C4 1.384(7) .
C4 C5 1.375(7) .
C5 C6 1.389(8) .
C6 C7 1.386(7) .
C8 O3 1.251(5) .
C8 O4 1.266(5) .
C8 C9 1.496(6) .
C9 C10 1.388(6) .
C9 C14 1.397(7) .
C10 C11 1.385(7) .
C11 C12 1.381(8) .
C12 C13 1.383(8) .
C13 C14 1.391(7) .
C15 N1 1.340(5) .
C15 C18 1.380(6) 1_655
C16 N1 1.342(5) .
C16 C17 1.376(6) 1_655
C17 N2 1.341(5) .
C17 C16 1.376(6) 1_455
C18 N2 1.339(6) .
C18 C15 1.380(6) 1_455
O4 Co1 2.008(3) 2_667
O91 C91 1.265(8) .
C91 O92 1.228(8) .
C91 C92 1.507(14) .
C92 C97 1.367(9) .
C92 C93 1.398(9) .
C93 C94 1.362(9) .
C94 C95 1.361(9) .
C95 C96 1.432(9) .
C96 C97 1.421(9) .
